data_7109720
loop_
_publ_author_name
'Sameh K. Elsaidi'
'Mona H. Mohamed'
'Lukasz Wojtas'
'Amy J. Cairns'
'Mohamed Eddaoudi'
'Michael J. Zaworotko'

_publ_section_title
;
 Two-step crystal engineering of porous nets from [Cr/3(mu/3-O)(RCO/2)6]
 and [Cu/3(mu/3-Cl)(RNH2)/6Cl/6] molecular building blocks
;
_journal_name_full Chem.Commun.
_journal_page_first 8154
_journal_paper_doi 10.1039/c3cc44133d
_journal_volume 49
_journal_year 2013
_chemical_formula_sum 'C42 H36 Cl7 Cr3 Cu3 N6 O16'
_chemical_formula_weight 1475.54
_chemical_name_systematic
;
 ?
;
_space_group_IT_number 188
_symmetry_cell_setting hexagonal
_symmetry_space_group_name_Hall 'P -6c 2'
_symmetry_space_group_name_H-M 'P -6 c 2'
_atom_sites_solution_hydrogens geom
_atom_sites_solution_primary direct
_atom_sites_solution_secondary difmap
_audit_creation_method SHELXL-97
_cell_angle_alpha 90.00
_cell_angle_beta 90.00
_cell_angle_gamma 120.00
_cell_formula_units_Z 2
_cell_length_a 13.469(12)
_cell_length_b 13.469(12)
_cell_length_c 27.51(2)
_cell_measurement_temperature 228(2)
_cell_volume 4322(6)
_computing_cell_refinement 'APEX2 (Bruker, 2010); SAINT (Bruker, 2009)'
_computing_data_collection 'APEX2 (Bruker, 2010)'
_computing_data_reduction 'SAINT (Bruker, 2009);XPREP(Sheldrick,2008)'
_computing_publication_material 'APEX2 (Bruker, 2010)'
_computing_structure_refinement 'SHELXL-97 (Sheldrick, 2008)'
_computing_structure_solution 'SHELXS-97 (Sheldrick, 2008)'
_diffrn_ambient_temperature 228(2)
_diffrn_measured_fraction_theta_full 0.979
_diffrn_measured_fraction_theta_max 0.979
_diffrn_measurement_device_type 'BRUKER SMART APEXII CCD'
_diffrn_measurement_method 'omega scans'
_diffrn_radiation_monochromator graphite
_diffrn_radiation_source 'fine-focus sealed tube'
_diffrn_radiation_type CuK\a
_diffrn_radiation_wavelength 1.54178
_diffrn_reflns_av_R_equivalents 0.0759
_diffrn_reflns_av_sigmaI/netI 0.0989
_diffrn_reflns_limit_h_max 10
_diffrn_reflns_limit_h_min -8
_diffrn_reflns_limit_k_max 4
_diffrn_reflns_limit_k_min -8
_diffrn_reflns_limit_l_max 8
_diffrn_reflns_limit_l_min -22
_diffrn_reflns_number 2324
_diffrn_reflns_theta_full 38.97
_diffrn_reflns_theta_max 38.97
_diffrn_reflns_theta_min 3.79
_exptl_absorpt_coefficient_mu 6.185
_exptl_absorpt_correction_T_max 0.6713
_exptl_absorpt_correction_T_min 0.5767
_exptl_absorpt_correction_type multi-scan
_exptl_absorpt_process_details 'SADABS; (Sheldrick, 2003)'
_exptl_crystal_colour red
_exptl_crystal_density_diffrn 1.134
_exptl_crystal_density_method 'not measured'
_exptl_crystal_description block
_exptl_crystal_F_000 1472
_exptl_crystal_size_max 0.10
_exptl_crystal_size_mid 0.08
_exptl_crystal_size_min 0.07
_platon_squeeze_details
;
Mixture of DMF and MeCN solvents have been used. 
Water can be present as well.Possible formula would therefore be 
[Cr3O(H2O)3(C7H6NO2)6Cu3Cl7]. xDMF,yMECN,zH2O 
with total number of electrons from x,y,z solvents not exceeding 248 
per formula unit.
;
_refine_diff_density_max 0.168
_refine_diff_density_min -0.196
_refine_diff_density_rms 0.042
_refine_ls_abs_structure_details 'Flack H D (1983), Acta Cryst. A39, 876-881'
_refine_ls_abs_structure_Flack 0.10(2)
_refine_ls_extinction_method none
_refine_ls_goodness_of_fit_ref 0.946
_refine_ls_hydrogen_treatment constr
_refine_ls_matrix_type full
_refine_ls_number_parameters 109
_refine_ls_number_reflns 794
_refine_ls_number_restraints 63
_refine_ls_restrained_S_all 0.928
_refine_ls_R_factor_all 0.0599
_refine_ls_R_factor_gt 0.0449
_refine_ls_shift/su_max 0.000
_refine_ls_shift/su_mean 0.000
_refine_ls_structure_factor_coef Fsqd
_refine_ls_weighting_details 'calc w=1/[\s^2^(Fo^2^)+(0.0291P)^2^+0.0000P] where P=(Fo^2^+2Fc^2^)/3'
_refine_ls_weighting_scheme calc
_refine_ls_wR_factor_gt 0.0887
_refine_ls_wR_factor_ref 0.0936
_reflns_number_gt 618
_reflns_number_total 794
_reflns_threshold_expression >2sigma(I)
_cod_data_source_file c3cc44133d.txt
_cod_data_source_block tp-PMBB-5-acs-1_0m
_cod_original_cell_volume 4323(6)
_cod_original_sg_symbol_H-M P-6c2
_cod_database_code 7109720

loop_
_symmetry_equiv_pos_as_xyz
'x, y, z'
'-y, x-y, z'
'-x+y, -x, z'
'-y, -x, -z'
'x, x-y, -z'
'-x+y, y, -z'
'-x+y, y, z+1/2'
'x, x-y, z+1/2'
'-y, -x, z+1/2'
'x, y, -z+1/2'
'-x+y, -x, -z+1/2'
'-y, x-y, -z+1/2'

loop_
_atom_site_label
_atom_site_type_symbol
_atom_site_fract_x
_atom_site_fract_y
_atom_site_fract_z
_atom_site_U_iso_or_equiv
_atom_site_adp_type
_atom_site_occupancy
_atom_site_symmetry_multiplicity
_atom_site_calc_flag
_atom_site_refinement_flags
Cu1 Cu 0.2222(3) 0.11110(13) 0.0000 0.0745(11) Uani 1 2 d S
Cr1 Cr 0.5145(3) 0.3047(3) 0.2500 0.0469(11) Uani 1 2 d S
Cl2 Cl 0.0000 0.0000 0.0000 0.059(3) Uani 1 6 d S
Cl1 Cl 0.2600(4) 0.0014(5) -0.05315(14) 0.1217(19) Uani 1 1 d .
O3 O 0.3439(9) 0.2723(8) 0.2500 0.045(4) Uani 1 2 d S
O1 O 0.4660(7) 0.1915(9) 0.1969(3) 0.066(4) Uani 1 1 d DU
N1 N 0.2008(9) 0.0005(10) 0.0550(4) 0.088(4) Uani 1 1 d DU
H1A H 0.1629 0.0132 0.0794 0.105 Uiso 1 1 calc R
H1B H 0.1534 -0.0717 0.0438 0.105 Uiso 1 1 calc R
O4 O 0.6667 0.3333 0.2500 0.025(5) Uani 1 6 d S
O2 O 0.5829(8) 0.1256(8) 0.1964(3) 0.065(3) Uani 1 1 d DU
C6 C 0.4304(11) -0.0729(9) 0.0747(4) 0.106(6) Uani 1 1 d GU
H6 H 0.4548 -0.1205 0.0605 0.127 Uiso 1 1 calc R
C5 C 0.3370(10) -0.0688(8) 0.0555(3) 0.096(5) Uani 1 1 d GU
H5 H 0.2984 -0.1136 0.0283 0.115 Uiso 1 1 calc R
C4 C 0.3009(8) 0.0015(11) 0.0766(4) 0.089(4) Uani 1 1 d GDU
C3 C 0.3581(10) 0.0677(8) 0.1169(4) 0.083(5) Uani 1 1 d GU
H3 H 0.3337 0.1153 0.1312 0.100 Uiso 1 1 calc R
C2 C 0.4514(9) 0.0637(8) 0.1361(3) 0.074(5) Uani 1 1 d GDU
C7 C 0.4876(7) -0.0067(10) 0.1150(4) 0.105(5) Uani 1 1 d GU
H7 H 0.5507 -0.0094 0.1280 0.126 Uiso 1 1 calc R
C1 C 0.5043(13) 0.1331(14) 0.1808(6) 0.061(5) Uani 1 1 d DU

loop_
_atom_site_aniso_label
_atom_site_aniso_U_11
_atom_site_aniso_U_22
_atom_site_aniso_U_33
_atom_site_aniso_U_23
_atom_site_aniso_U_13
_atom_site_aniso_U_12
Cu1 0.066(3) 0.087(2) 0.063(2) -0.0157(18) 0.000 0.0330(13)
Cr1 0.070(3) 0.055(3) 0.025(2) 0.000 0.000 0.038(3)
Cl2 0.055(4) 0.055(4) 0.068(6) 0.000 0.000 0.027(2)
Cl1 0.103(4) 0.154(4) 0.113(3) -0.041(3) 0.003(3) 0.068(4)
O3 0.048(9) 0.038(8) 0.032(7) 0.000 0.000 0.009(7)
O1 0.063(8) 0.072(8) 0.043(7) -0.016(5) 0.002(5) 0.019(6)
N1 0.059(10) 0.124(10) 0.072(8) -0.019(8) -0.008(7) 0.040(9)
O4 0.026(9) 0.026(9) 0.022(11) 0.000 0.000 0.013(4)
O2 0.055(9) 0.071(7) 0.061(7) -0.007(6) -0.023(6) 0.025(6)
C6 0.107(12) 0.145(13) 0.106(11) -0.072(10) -0.016(9) 0.093(10)
C5 0.099(12) 0.134(12) 0.100(10) -0.058(9) -0.018(9) 0.092(10)
C4 0.066(10) 0.129(10) 0.086(10) -0.028(9) -0.013(9) 0.060(9)
C3 0.074(11) 0.115(11) 0.063(10) -0.028(9) -0.010(8) 0.049(9)
C2 0.071(10) 0.101(11) 0.065(9) -0.020(8) -0.014(8) 0.054(8)
C7 0.090(11) 0.134(13) 0.102(12) -0.054(10) -0.009(9) 0.065(10)
C1 0.061(11) 0.068(10) 0.057(10) -0.005(8) -0.012(9) 0.035(9)

loop_
_atom_type_symbol
_atom_type_description
_atom_type_scat_dispersion_real
_atom_type_scat_dispersion_imag
_atom_type_scat_source
C C 0.0181 0.0091 'International Tables Vol C Tables 4.2.6.8 and 6.1.1.4'
H H 0.0000 0.0000 'International Tables Vol C Tables 4.2.6.8 and 6.1.1.4'
N N 0.0311 0.0180 'International Tables Vol C Tables 4.2.6.8 and 6.1.1.4'
O O 0.0492 0.0322 'International Tables Vol C Tables 4.2.6.8 and 6.1.1.4'
Cl Cl 0.3639 0.7018 'International Tables Vol C Tables 4.2.6.8 and 6.1.1.4'
Cr Cr -0.1635 2.4439 'International Tables Vol C Tables 4.2.6.8 and 6.1.1.4'
Cu Cu -1.9646 0.5888 'International Tables Vol C Tables 4.2.6.8 and 6.1.1.4'

loop_
_geom_angle_atom_site_label_1
_geom_angle_atom_site_label_2
_geom_angle_atom_site_label_3
_geom_angle
_geom_angle_site_symmetry_1
_geom_angle_site_symmetry_3
N1 Cu1 N1 166.0(6) 5 .
N1 Cu1 Cl1 89.9(3) 5 5
N1 Cu1 Cl1 92.8(3) . 5
N1 Cu1 Cl1 92.8(3) 5 .
N1 Cu1 Cl1 89.9(3) . .
Cl1 Cu1 Cl1 158.0(3) 5 .
N1 Cu1 Cl2 83.0(3) 5 .
N1 Cu1 Cl2 83.0(3) . .
Cl1 Cu1 Cl2 101.01(13) 5 .
Cl1 Cu1 Cl2 101.01(13) . .
O4 Cr1 O1 93.7(3) . .
O4 Cr1 O1 93.7(3) . 10
O1 Cr1 O1 95.7(6) . 10
O4 Cr1 O2 94.0(3) . 11_665
O1 Cr1 O2 172.3(4) . 11_665
O1 Cr1 O2 84.4(4) 10 11_665
O4 Cr1 O2 94.0(3) . 3_665
O1 Cr1 O2 84.4(4) . 3_665
O1 Cr1 O2 172.3(4) 10 3_665
O2 Cr1 O2 94.4(6) 11_665 3_665
O4 Cr1 O3 179.9(3) . .
O1 Cr1 O3 86.3(3) . .
O1 Cr1 O3 86.3(3) 10 .
O2 Cr1 O3 86.1(4) 11_665 .
O2 Cr1 O3 86.1(4) 3_665 .
Cu1 Cl2 Cu1 120.0 3 .
Cu1 Cl2 Cu1 120.0 3 2
Cu1 Cl2 Cu1 120.0 . 2
C1 O1 Cr1 133.1(11) . .
C4 N1 Cu1 120.1(8) . .
C4 N1 H1A 107.3 . .
Cu1 N1 H1A 107.3 . .
C4 N1 H1B 107.3 . .
Cu1 N1 H1B 107.3 . .
H1A N1 H1B 106.9 . .
Cr1 O4 Cr1 120.000(1) 2_655 3_665
Cr1 O4 Cr1 120.0 2_655 .
Cr1 O4 Cr1 120.0 3_665 .
C1 O2 Cr1 131.8(12) . 2_655
C5 C6 C7 120.0 . .
C5 C6 H6 120.0 . .
C7 C6 H6 120.0 . .
C6 C5 C4 120.0 . .
C6 C5 H5 120.0 . .
C4 C5 H5 120.0 . .
C3 C4 C5 120.0 . .
C3 C4 N1 122.8(11) . .
C5 C4 N1 117.2(11) . .
C2 C3 C4 120.0 . .
C2 C3 H3 120.0 . .
C4 C3 H3 120.0 . .
C7 C2 C3 120.0 . .
C7 C2 C1 123.5(11) . .
C3 C2 C1 116.5(11) . .
C2 C7 C6 120.0 . .
C2 C7 H7 120.0 . .
C6 C7 H7 120.0 . .
O2 C1 O1 127.2(17) . .
O2 C1 C2 114.1(13) . .
O1 C1 C2 118.7(14) . .

loop_
_geom_bond_atom_site_label_1
_geom_bond_atom_site_label_2
_geom_bond_distance
_geom_bond_site_symmetry_2
Cu1 N1 2.039(11) 5
Cu1 N1 2.039(11) .
Cu1 Cl1 2.310(4) 5
Cu1 Cl1 2.310(4) .
Cu1 Cl2 2.592(4) .
Cr1 O4 1.887(4) .
Cr1 O1 1.972(9) .
Cr1 O1 1.972(9) 10
Cr1 O2 2.009(9) 11_665
Cr1 O2 2.009(9) 3_665
Cr1 O3 2.113(11) .
Cl2 Cu1 2.592(4) 3
Cl2 Cu1 2.592(4) 2
O1 C1 1.218(11) .
N1 C4 1.468(10) .
N1 H1A 0.9100 .
N1 H1B 0.9100 .
O4 Cr1 1.887(4) 2_655
O4 Cr1 1.887(4) 3_665
O2 C1 1.193(11) .
O2 Cr1 2.009(9) 2_655
C6 C5 1.3900 .
C6 C7 1.3900 .
C6 H6 0.9400 .
C5 C4 1.3900 .
C5 H5 0.9400 .
C4 C3 1.3900 .
C3 C2 1.3900 .
C3 H3 0.9400 .
C2 C7 1.3900 .
C2 C1 1.493(15) .
C7 H7 0.9400 .

loop_
_geom_torsion_atom_site_label_1
_geom_torsion_atom_site_label_2
_geom_torsion_atom_site_label_3
_geom_torsion_atom_site_label_4
_geom_torsion
_geom_torsion_site_symmetry_1
_geom_torsion_site_symmetry_4
N1 Cu1 Cl2 Cu1 131.7(3) 5 3
N1 Cu1 Cl2 Cu1 -48.3(3) . 3
Cl1 Cu1 Cl2 Cu1 -139.83(12) 5 3
Cl1 Cu1 Cl2 Cu1 40.17(12) . 3
N1 Cu1 Cl2 Cu1 -48.3(3) 5 2
N1 Cu1 Cl2 Cu1 131.7(3) . 2
Cl1 Cu1 Cl2 Cu1 40.17(12) 5 2
Cl1 Cu1 Cl2 Cu1 -139.83(12) . 2
O4 Cr1 O1 C1 21.3(16) . .
O1 Cr1 O1 C1 -72.8(17) 10 .
O2 Cr1 O1 C1 -163(3) 11_665 .
O2 Cr1 O1 C1 114.9(17) 3_665 .
O3 Cr1 O1 C1 -158.7(16) . .
N1 Cu1 N1 C4 175.6(10) 5 .
Cl1 Cu1 N1 C4 -83.7(10) 5 .
Cl1 Cu1 N1 C4 74.5(9) . .
Cl2 Cu1 N1 C4 175.6(10) . .
O1 Cr1 O4 Cr1 -48.0(3) . 2_655
O1 Cr1 O4 Cr1 48.0(3) 10 2_655
O2 Cr1 O4 Cr1 132.6(3) 11_665 2_655
O2 Cr1 O4 Cr1 -132.6(3) 3_665 2_655
O3 Cr1 O4 Cr1 0(100) . 2_655
O1 Cr1 O4 Cr1 132.0(3) . 3_665
O1 Cr1 O4 Cr1 -132.0(3) 10 3_665
O2 Cr1 O4 Cr1 -47.4(3) 11_665 3_665
O2 Cr1 O4 Cr1 47.4(3) 3_665 3_665
O3 Cr1 O4 Cr1 180(100) . 3_665
C7 C6 C5 C4 0.0 . .
C6 C5 C4 C3 0.0 . .
C6 C5 C4 N1 -179.1(10) . .
Cu1 N1 C4 C3 91.7(9) . .
Cu1 N1 C4 C5 -89.2(9) . .
C5 C4 C3 C2 0.0 . .
N1 C4 C3 C2 179.1(10) . .
C4 C3 C2 C7 0.0 . .
C4 C3 C2 C1 -177.1(9) . .
C3 C2 C7 C6 0.0 . .
C1 C2 C7 C6 176.9(10) . .
C5 C6 C7 C2 0.0 . .
Cr1 O2 C1 O1 -6(3) 2_655 .
Cr1 O2 C1 C2 172.7(6) 2_655 .
Cr1 O1 C1 O2 5(3) . .
Cr1 O1 C1 C2 -173.9(6) . .
C7 C2 C1 O2 1.9(19) . .
C3 C2 C1 O2 178.9(11) . .
C7 C2 C1 O1 -179.4(12) . .
C3 C2 C1 O1 -2.4(19) . .

loop_
_platon_squeeze_void_nr
_platon_squeeze_void_average_x
_platon_squeeze_void_average_y
_platon_squeeze_void_average_z
_platon_squeeze_void_volume
_platon_squeeze_void_count_electrons
_platon_squeeze_void_content
1 -0.359 -0.181 0.118 1538 411 ' '
2 0.667 0.333 0.000 225 42 ' '
3 0.667 0.333 0.500 225 42 ' '
